data_7156709
loop_
_publ_author_name
'Bock, Jonathan'
'Daniliuc, Constantin G.'
'Bergander, Klaus'
'M\"uck-Lichtenfeld, Christian'
'Hennecke, Ulrich'

_publ_section_title
;
 Synthesis, structural characterisation, and synthetic application of
 stable seleniranium ions.
;
_journal_issue 12
_journal_name_full 'Organic &amp; biomolecular chemistry'
_journal_page_first 3181
_journal_page_last 3185
_journal_paper_doi 10.1039/c9ob00078j
_journal_volume 17
_journal_year 2019
_chemical_formula_sum 'C23 H28 Se'
_chemical_formula_weight 383.41
_space_group_crystal_system monoclinic
_space_group_IT_number 15
_space_group_name_Hall '-C 2yc'
_space_group_name_H-M_alt 'C 1 2/c 1'
_symmetry_space_group_name_Hall '-C 2yc'
_symmetry_space_group_name_H-M 'C 1 2/c 1'
_atom_sites_solution_hydrogens geom
_audit_creation_method 'APEX3 v2016.1-0'
_audit_update_record
;
2018-11-27 deposited with the CCDC.
2019-02-06 downloaded from the CCDC.
;
_cell_angle_alpha 90
_cell_angle_beta 95.800(4)
_cell_angle_gamma 90
_cell_formula_units_Z 8
_cell_length_a 22.6370(13)
_cell_length_b 8.9594(5)
_cell_length_c 18.7848(11)
_cell_measurement_reflns_used 4144
_cell_measurement_temperature 106.(2)
_cell_measurement_theta_max 66.5639
_cell_measurement_theta_min 3.9257
_cell_volume 3790.3(4)
_computing_cell_refinement 'SAINT V8.37A (Bruker AXS Inc., 2015)'
_computing_data_collection 'APEX3 v2016.1-0 (Bruker AXS Inc., 2016)'
_computing_data_reduction 'SAINT V8.37A (Bruker AXS Inc., 2015)'
_computing_molecular_graphics 'APEX3 v2016.1-0 (Bruker AXS Inc., 2016)'
_computing_publication_material 'APEX3 v2016.1-0 (Bruker AXS Inc., 2016)'
_computing_structure_refinement 'SHELXL-2014/7 (Sheldrick, 2014)'
_computing_structure_solution 'SHELXL-2014/7 (Sheldrick, 2014)'
_diffrn_ambient_temperature 106.(2)
_diffrn_detector_area_resol_mean 8.3333
_diffrn_measured_fraction_theta_full 0.982
_diffrn_measured_fraction_theta_max 0.982
_diffrn_measurement_device_type 'Kappa CCD APEXII'
_diffrn_measurement_method 'phi / omega scans'
_diffrn_radiation_monochromator graphite
_diffrn_radiation_type CuK\a
_diffrn_radiation_wavelength 1.54178
_diffrn_reflns_av_R_equivalents 0.0932
_diffrn_reflns_av_unetI/netI 0.0482
_diffrn_reflns_limit_h_max 26
_diffrn_reflns_limit_h_min -25
_diffrn_reflns_limit_k_max 10
_diffrn_reflns_limit_k_min -10
_diffrn_reflns_limit_l_max 22
_diffrn_reflns_limit_l_min -22
_diffrn_reflns_number 27577
_diffrn_reflns_theta_full 66.76
_diffrn_reflns_theta_max 66.76
_diffrn_reflns_theta_min 3.93
_diffrn_source 'fine-focus sealed tube'
_diffrn_source_type 'fine-focus sealed tube'
_exptl_absorpt_coefficient_mu 2.656
_exptl_absorpt_correction_T_max 0.93
_exptl_absorpt_correction_T_min 0.80
_exptl_absorpt_correction_type multi-scan
_exptl_absorpt_process_details
;
Bruker AXS (2014). SADABS, Version 2014/5, Bruker AXS Inc., Madison, Wisconsin,
USA.
;
_exptl_crystal_colour colourless
_exptl_crystal_density_diffrn 1.344
_exptl_crystal_density_method 'not measured'
_exptl_crystal_description prism
_exptl_crystal_F_000 1600
_exptl_crystal_size_max 0.080
_exptl_crystal_size_mid 0.060
_exptl_crystal_size_min 0.030
_refine_diff_density_max 0.435
_refine_diff_density_min -0.355
_refine_ls_extinction_method none
_refine_ls_goodness_of_fit_ref 0.960
_refine_ls_hydrogen_treatment constr
_refine_ls_matrix_type full
_refine_ls_number_parameters 220
_refine_ls_number_reflns 3305
_refine_ls_number_restraints 0
_refine_ls_restrained_S_all 0.960
_refine_ls_R_factor_all 0.0568
_refine_ls_R_factor_gt 0.0411
_refine_ls_shift/su_max 0.001
_refine_ls_shift/su_mean 0.000
_refine_ls_structure_factor_coef Fsqd
_refine_ls_weighting_details 'w=1/[\s^2^(Fo^2^)+(0.0703P)^2^] where P=(Fo^2^+2Fc^2^)/3'
_refine_ls_weighting_scheme calc
_refine_ls_wR_factor_gt 0.1020
_refine_ls_wR_factor_ref 0.1092
_reflns_number_gt 2567
_reflns_number_total 3305
_reflns_threshold_expression 'I > 2\s(I)'
_cod_data_source_file c9ob00078j2.cif
_cod_data_source_block stu9295
_cod_depositor_comments 'Adding full bibliography for 7156707--7156712.cif.'
_cod_database_code 7156709

loop_
_space_group_symop_operation_xyz
'x, y, z'
'-x, y, -z+1/2'
'x+1/2, y+1/2, z'
'-x+1/2, y+1/2, -z+1/2'
'-x, -y, -z'
'x, -y, z-1/2'
'-x+1/2, -y+1/2, -z'
'x+1/2, -y+1/2, z-1/2'

loop_
_atom_site_type_symbol
_atom_site_label
_atom_site_fract_x
_atom_site_fract_y
_atom_site_fract_z
_atom_site_U_iso_or_equiv
_atom_site_adp_type
_atom_site_calc_flag
_atom_site_refinement_flags_adp
_atom_site_refinement_flags_posn
_atom_site_occupancy
Se Se1 0.71622(2) 0.07417(4) 0.20963(2) 0.03167(14) Uani d . . 1
C C1 0.63628(13) 0.1718(4) 0.20085(17) 0.0262(7) Uani d . . 1
H H1 0.6178 0.1501 0.2459 0.031 Uiso calc U R 1
C C2 0.64525(14) 0.3392(4) 0.19736(17) 0.0260(7) Uani d . . 1
H H2A 0.6667 0.3635 0.1555 0.031 Uiso calc U R 1
H H2B 0.67 0.3726 0.2409 0.031 Uiso calc U R 1
C C3 0.58636(13) 0.4224(3) 0.19138(16) 0.0245(6) Uani d . . 1
H H3A 0.5941 0.5308 0.188 0.029 Uiso calc U R 1
H H3B 0.5667 0.405 0.2354 0.029 Uiso calc U R 1
C C4 0.54431(14) 0.3736(4) 0.12601(16) 0.0237(7) Uani d . . 1
C C5 0.48238(14) 0.4433(4) 0.12833(15) 0.0239(7) Uani d . . 1
C C6 0.47784(14) 0.5941(4) 0.14694(17) 0.0275(7) Uani d . . 1
H H6 0.5131 0.6502 0.1586 0.033 Uiso calc U R 1
C C7 0.42369(15) 0.6630(4) 0.14875(18) 0.0330(8) Uani d . . 1
H H7 0.422 0.7657 0.1609 0.04 Uiso calc U R 1
C C8 0.37143(15) 0.5830(4) 0.13285(17) 0.0332(8) Uani d . . 1
H H8 0.3339 0.6294 0.135 0.04 Uiso calc U R 1
C C9 0.37510(15) 0.4349(4) 0.11390(17) 0.0317(8) Uani d . . 1
H H9 0.3396 0.3794 0.103 0.038 Uiso calc U R 1
C C10 0.42973(14) 0.3648(4) 0.11036(15) 0.0261(7) Uani d . . 1
C C11 0.42969(15) 0.2021(4) 0.08794(19) 0.0338(8) Uani d . . 1
H H11A 0.401 0.1885 0.045 0.041 Uiso calc U R 1
H H11B 0.4162 0.1401 0.1268 0.041 Uiso calc U R 1
C C12 0.49038(14) 0.1479(4) 0.07126(18) 0.0304(7) Uani d . . 1
H H12A 0.4993 0.1878 0.0244 0.036 Uiso calc U R 1
H H12B 0.4906 0.0376 0.0686 0.036 Uiso calc U R 1
C C13 0.53748(14) 0.2010(4) 0.13012(16) 0.0254(7) Uani d . . 1
H H13 0.5191 0.1837 0.1756 0.03 Uiso calc U R 1
C C14 0.59526(14) 0.1049(4) 0.13819(17) 0.0272(7) Uani d . . 1
C C15 0.56880(15) 0.4319(4) 0.05716(17) 0.0286(7) Uani d . . 1
H H15A 0.5669 0.5412 0.0562 0.043 Uiso calc U R 1
H H15B 0.5449 0.3917 0.0151 0.043 Uiso calc U R 1
H H15C 0.6101 0.3998 0.0566 0.043 Uiso calc U R 1
C C16 0.57858(17) -0.0544(4) 0.1573(2) 0.0406(9) Uani d . . 1
H H16A 0.6147 -0.1114 0.1719 0.061 Uiso calc U R 1
H H16B 0.557 -0.102 0.1155 0.061 Uiso calc U R 1
H H16C 0.5534 -0.052 0.1967 0.061 Uiso calc U R 1
C C17 0.62691(15) 0.0986(4) 0.06897(18) 0.0339(8) Uani d . . 1
H H17A 0.6563 0.018 0.0728 0.051 Uiso calc U R 1
H H17B 0.6469 0.1939 0.0624 0.051 Uiso calc U R 1
H H17C 0.5976 0.08 0.0279 0.051 Uiso calc U R 1
C C18 0.72858(14) 0.0622(4) 0.31247(17) 0.0268(7) Uani d . . 1
C C19 0.76747(15) 0.1593(4) 0.3508(2) 0.0372(9) Uani d . . 1
H H19 0.786 0.2374 0.3271 0.045 Uiso calc U R 1
C C20 0.77889(17) 0.1412(5) 0.4240(2) 0.0447(10) Uani d . . 1
H H20 0.8058 0.2069 0.4504 0.054 Uiso calc U R 1
C C21 0.75186(16) 0.0293(4) 0.4594(2) 0.0391(9) Uani d . . 1
H H21 0.7602 0.0178 0.5097 0.047 Uiso calc U R 1
C C22 0.71258(16) -0.0660(4) 0.42110(19) 0.0363(8) Uani d . . 1
H H22 0.6933 -0.1425 0.4451 0.044 Uiso calc U R 1
C C23 0.70124(14) -0.0499(4) 0.34742(18) 0.0305(7) Uani d . . 1
H H23 0.6746 -0.1163 0.321 0.037 Uiso calc U R 1

loop_
_atom_site_aniso_label
_atom_site_aniso_U_11
_atom_site_aniso_U_22
_atom_site_aniso_U_33
_atom_site_aniso_U_12
_atom_site_aniso_U_13
_atom_site_aniso_U_23
Se1 0.0279(2) 0.0352(2) 0.0328(2) 0.00890(15) 0.00759(14) 0.00613(16)
C1 0.0240(16) 0.0298(18) 0.0254(16) 0.0034(13) 0.0064(13) 0.0038(13)
C2 0.0250(16) 0.0300(18) 0.0226(15) -0.0018(13) -0.0001(12) -0.0007(13)
C3 0.0248(15) 0.0229(16) 0.0253(15) -0.0007(13) -0.0002(12) -0.0009(13)
C4 0.0258(16) 0.0272(16) 0.0183(15) -0.0002(12) 0.0037(12) -0.0027(12)
C5 0.0263(16) 0.0303(17) 0.0152(14) -0.0002(13) 0.0022(11) 0.0040(12)
C6 0.0278(17) 0.0292(18) 0.0260(16) 0.0021(13) 0.0048(12) 0.0044(13)
C7 0.0327(18) 0.0312(19) 0.0355(19) 0.0061(14) 0.0052(15) 0.0030(15)
C8 0.0263(17) 0.043(2) 0.0304(17) 0.0098(15) 0.0044(13) 0.0063(15)
C9 0.0261(17) 0.043(2) 0.0249(16) -0.0014(14) -0.0017(13) 0.0037(15)
C10 0.0305(17) 0.0321(17) 0.0154(14) -0.0004(13) 0.0016(12) 0.0019(12)
C11 0.0299(18) 0.039(2) 0.0318(18) -0.0047(15) -0.0018(14) -0.0059(15)
C12 0.0289(18) 0.0318(18) 0.0303(17) -0.0025(14) 0.0020(13) -0.0083(14)
C13 0.0277(17) 0.0252(17) 0.0235(16) -0.0012(13) 0.0040(13) -0.0033(12)
C14 0.0294(17) 0.0238(17) 0.0288(16) -0.0003(13) 0.0044(13) -0.0006(13)
C15 0.0278(17) 0.0339(18) 0.0249(16) 0.0023(14) 0.0061(12) 0.0056(14)
C16 0.039(2) 0.0268(19) 0.055(2) 0.0009(15) 0.0044(17) -0.0016(17)
C17 0.0323(18) 0.041(2) 0.0292(17) 0.0069(15) 0.0067(14) -0.0110(15)
C18 0.0219(16) 0.0259(17) 0.0326(17) 0.0067(13) 0.0028(13) 0.0023(13)
C19 0.0285(19) 0.0261(19) 0.057(2) 0.0006(14) 0.0031(16) -0.0009(16)
C20 0.037(2) 0.041(2) 0.053(2) 0.0000(17) -0.0077(18) -0.0158(19)
C21 0.0340(19) 0.050(2) 0.0320(18) 0.0059(17) -0.0009(15) -0.0088(17)
C22 0.0347(19) 0.042(2) 0.0326(18) -0.0018(15) 0.0069(15) 0.0005(16)
C23 0.0229(16) 0.0344(19) 0.0343(18) -0.0033(13) 0.0029(13) -0.0054(14)

loop_
_atom_type_symbol
_atom_type_description
_atom_type_scat_dispersion_real
_atom_type_scat_dispersion_imag
_atom_type_scat_source
C C 0.0181 0.0091 'International Tables Vol C Tables 4.2.6.8 and 6.1.1.4'
H H 0.0000 0.0000 'International Tables Vol C Tables 4.2.6.8 and 6.1.1.4'
Se Se -0.7943 1.1372 'International Tables Vol C Tables 4.2.6.8 and 6.1.1.4'

loop_
_geom_angle_atom_site_label_1
_geom_angle_atom_site_label_2
_geom_angle_atom_site_label_3
_geom_angle
C18 Se1 C1 98.36(13)
C2 C1 C14 115.1(3)
C2 C1 Se1 108.2(2)
C14 C1 Se1 111.2(2)
C2 C1 H1 107.3
C14 C1 H1 107.3
Se1 C1 H1 107.3
C1 C2 C3 111.6(3)
C1 C2 H2A 109.3
C3 C2 H2A 109.3
C1 C2 H2B 109.3
C3 C2 H2B 109.3
H2A C2 H2B 108.0
C2 C3 C4 112.7(3)
C2 C3 H3A 109.0
C4 C3 H3A 109.0
C2 C3 H3B 109.0
C4 C3 H3B 109.0
H3A C3 H3B 107.8
C3 C4 C5 110.7(2)
C3 C4 C15 109.0(3)
C5 C4 C15 106.9(2)
C3 C4 C13 107.4(2)
C5 C4 C13 107.8(3)
C15 C4 C13 115.0(3)
C10 C5 C6 117.6(3)
C10 C5 C4 123.1(3)
C6 C5 C4 119.2(3)
C7 C6 C5 121.8(3)
C7 C6 H6 119.1
C5 C6 H6 119.1
C6 C7 C8 120.3(3)
C6 C7 H7 119.8
C8 C7 H7 119.8
C9 C8 C7 118.7(3)
C9 C8 H8 120.7
C7 C8 H8 120.7
C8 C9 C10 121.5(3)
C8 C9 H9 119.2
C10 C9 H9 119.2
C9 C10 C5 120.1(3)
C9 C10 C11 118.1(3)
C5 C10 C11 121.9(3)
C10 C11 C12 112.9(3)
C10 C11 H11A 109.0
C12 C11 H11A 109.0
C10 C11 H11B 109.0
C12 C11 H11B 109.0
H11A C11 H11B 107.8
C11 C12 C13 109.3(3)
C11 C12 H12A 109.8
C13 C12 H12A 109.8
C11 C12 H12B 109.8
C13 C12 H12B 109.8
H12A C12 H12B 108.3
C12 C13 C4 109.8(3)
C12 C13 C14 114.5(3)
C4 C13 C14 117.8(3)
C12 C13 H13 104.4
C4 C13 H13 104.4
C14 C13 H13 104.4
C16 C14 C1 109.1(3)
C16 C14 C17 108.0(3)
C1 C14 C17 111.1(3)
C16 C14 C13 108.3(3)
C1 C14 C13 107.1(2)
C17 C14 C13 113.1(3)
C4 C15 H15A 109.5
C4 C15 H15B 109.5
H15A C15 H15B 109.5
C4 C15 H15C 109.5
H15A C15 H15C 109.5
H15B C15 H15C 109.5
C14 C16 H16A 109.5
C14 C16 H16B 109.5
H16A C16 H16B 109.5
C14 C16 H16C 109.5
H16A C16 H16C 109.5
H16B C16 H16C 109.5
C14 C17 H17A 109.5
C14 C17 H17B 109.5
H17A C17 H17B 109.5
C14 C17 H17C 109.5
H17A C17 H17C 109.5
H17B C17 H17C 109.5
C23 C18 C19 120.1(3)
C23 C18 Se1 119.4(2)
C19 C18 Se1 120.4(3)
C20 C19 C18 119.2(4)
C20 C19 H19 120.4
C18 C19 H19 120.4
C21 C20 C19 121.1(3)
C21 C20 H20 119.4
C19 C20 H20 119.4
C20 C21 C22 119.5(4)
C20 C21 H21 120.3
C22 C21 H21 120.3
C21 C22 C23 119.9(4)
C21 C22 H22 120.0
C23 C22 H22 120.0
C18 C23 C22 120.2(3)
C18 C23 H23 119.9
C22 C23 H23 119.9

loop_
_geom_bond_atom_site_label_1
_geom_bond_atom_site_label_2
_geom_bond_distance
Se1 C18 1.927(3)
Se1 C1 2.002(3)
C1 C2 1.516(4)
C1 C14 1.544(4)
C1 H1 1.0
C2 C3 1.522(4)
C2 H2A 0.99
C2 H2B 0.99
C3 C4 1.539(4)
C3 H3A 0.99
C3 H3B 0.99
C4 C5 1.539(4)
C4 C15 1.549(4)
C4 C13 1.556(4)
C5 C10 1.396(4)
C5 C6 1.401(4)
C6 C7 1.376(5)
C6 H6 0.95
C7 C8 1.390(5)
C7 H7 0.95
C8 C9 1.378(5)
C8 H8 0.95
C9 C10 1.395(5)
C9 H9 0.95
C10 C11 1.518(5)
C11 C12 1.519(5)
C11 H11A 0.99
C11 H11B 0.99
C12 C13 1.532(4)
C12 H12A 0.99
C12 H12B 0.99
C13 C14 1.561(4)
C13 H13 1.0
C14 C16 1.529(5)
C14 C17 1.548(5)
C15 H15A 0.98
C15 H15B 0.98
C15 H15C 0.98
C16 H16A 0.98
C16 H16B 0.98
C16 H16C 0.98
C17 H17A 0.98
C17 H17B 0.98
C17 H17C 0.98
C18 C23 1.381(5)
C18 C19 1.387(5)
C19 C20 1.383(6)
C19 H19 0.95
C20 C21 1.379(6)
C20 H20 0.95
C21 C22 1.381(5)
C21 H21 0.95
C22 C23 1.389(5)
C22 H22 0.95
C23 H23 0.95

loop_
_geom_torsion_atom_site_label_1
_geom_torsion_atom_site_label_2
_geom_torsion_atom_site_label_3
_geom_torsion_atom_site_label_4
_geom_torsion
C14 C1 C2 C3 55.5(4)
Se1 C1 C2 C3 -179.4(2)
C1 C2 C3 C4 -57.3(4)
C2 C3 C4 C5 171.7(3)
C2 C3 C4 C15 -71.0(3)
C2 C3 C4 C13 54.2(3)
C3 C4 C5 C10 -138.5(3)
C15 C4 C5 C10 102.9(3)
C13 C4 C5 C10 -21.3(4)
C3 C4 C5 C6 43.7(4)
C15 C4 C5 C6 -74.9(3)
C13 C4 C5 C6 160.9(3)
C10 C5 C6 C7 1.0(5)
C4 C5 C6 C7 178.9(3)
C5 C6 C7 C8 0.9(5)
C6 C7 C8 C9 -1.3(5)
C7 C8 C9 C10 -0.1(5)
C8 C9 C10 C5 2.0(5)
C8 C9 C10 C11 -179.1(3)
C6 C5 C10 C9 -2.4(4)
C4 C5 C10 C9 179.8(3)
C6 C5 C10 C11 178.7(3)
C4 C5 C10 C11 0.9(4)
C9 C10 C11 C12 168.1(3)
C5 C10 C11 C12 -13.0(4)
C10 C11 C12 C13 45.7(4)
C11 C12 C13 C4 -68.8(4)
C11 C12 C13 C14 156.2(3)
C3 C4 C13 C12 173.4(3)
C5 C4 C13 C12 54.0(3)
C15 C4 C13 C12 -65.1(3)
C3 C4 C13 C14 -53.3(4)
C5 C4 C13 C14 -172.6(2)
C15 C4 C13 C14 68.3(3)
C2 C1 C14 C16 -166.7(3)
Se1 C1 C14 C16 69.9(3)
C2 C1 C14 C17 74.3(4)
Se1 C1 C14 C17 -49.1(3)
C2 C1 C14 C13 -49.7(4)
Se1 C1 C14 C13 -173.2(2)
C12 C13 C14 C16 -60.9(4)
C4 C13 C14 C16 167.8(3)
C12 C13 C14 C1 -178.4(3)
C4 C13 C14 C1 50.4(4)
C12 C13 C14 C17 58.9(4)
C4 C13 C14 C17 -72.4(3)
C23 C18 C19 C20 0.7(5)
Se1 C18 C19 C20 -175.2(3)
C18 C19 C20 C21 -0.6(6)
C19 C20 C21 C22 -0.2(6)
C20 C21 C22 C23 0.9(6)
C19 C18 C23 C22 0.0(5)
Se1 C18 C23 C22 175.9(3)
C21 C22 C23 C18 -0.8(5)
